data_4325302
loop_
_publ_author_name
'Josefina D\'iez'
'Jos\'e Gimeno'
'Isabel Merino'
'Eduardo Rubio'
'Francisco J. Su\'arez'

_publ_contact_author
;
      Josefina D\'iez
      Departamento de Qu\'imica Org\'anica e Inorg\'anica
      Facultad de Qu\'imica
      Universidad de Oviedo
      Avda. Juli\'an Claver\'ia, 8
      33006 Oviedo
      Spain
;
_publ_contact_author_email jdv@uniovi.es
_publ_contact_author_fax '0034 98 5103446'
_publ_contact_author_phone '0034 98 5102960'
_publ_section_title
;
 Synthesis and Structure of Ruthenium(IV) Complexes Featuring
 N-Heterocyclic Ligands with an N-H Group as the Hydrogen-Bond Donor:
 Hydrogen Interactions in Solution and in the Solid State
;
_journal_name_full 'Inorganic Chemistry'
_journal_page_first 4868
_journal_page_last 4881
_journal_paper_doi 10.1021/ic200547k
_journal_volume 50
_journal_year 2011
_chemical_compound_source synthesis
_chemical_formula_moiety 'C15 H24 Cl2 N2 Ru'
_chemical_formula_sum 'C15 H24 Cl2 N2 Ru'
_chemical_formula_weight 404.33
_chemical_name_systematic
;
 ?
;
_space_group_IT_number 14
_symmetry_cell_setting monoclinic
_symmetry_Int_Tables_number 14
_symmetry_space_group_name_Hall '-P 2ybc'
_symmetry_space_group_name_H-M 'P 1 21/c 1'
_atom_sites_solution_hydrogens geom
_atom_sites_solution_primary direct
_atom_sites_solution_secondary difmap
_audit_creation_method SHELXL-97
_cell_angle_alpha 90.00
_cell_angle_beta 93.313(1)
_cell_angle_gamma 90.00
_cell_formula_units_Z 4
_cell_length_a 9.1513(1)
_cell_length_b 22.9768(2)
_cell_length_c 7.8822(1)
_cell_measurement_reflns_used 6074
_cell_measurement_temperature 293(2)
_cell_measurement_theta_max 72.1927
_cell_measurement_theta_min 3.8445
_cell_volume 1654.60(3)
_computing_cell_refinement
;
CrysAlisPro, Oxford Diffraction Ltd.,
Version 1.171.33.66 (release 28-04-2010 CrysAlis171 .NET)
(compiled Apr 28 2010,14:27:37)
;
_computing_data_collection
;
CrysAlisPro, Oxford Diffraction Ltd.,
Version 1.171.33.66 (release 28-04-2010 CrysAlis171 .NET)
(compiled Apr 28 2010,14:27:37)
;
_computing_data_reduction
;
CrysAlisPro, Oxford Diffraction Ltd.,
Version 1.171.33.66 (release 28-04-2010 CrysAlis171 .NET)
(compiled Apr 28 2010,14:27:37)
;
_computing_molecular_graphics 'Ortep-3 for Windows (Farrugia, 1997)'
_computing_structure_refinement 'SHELXL-97 (Sheldrick, 2008)'
_computing_structure_solution 'DIRDIF-99 (Beurskens, 1999)'
_diffrn_ambient_temperature 293(2)
_diffrn_detector_area_resol_mean 8.2640
_diffrn_measured_fraction_theta_full 0.976
_diffrn_measured_fraction_theta_max 0.976
_diffrn_measurement_device
; 
165 mm Onyx CCD detector in \k-geometry diffractometer
;
_diffrn_measurement_device_type 'Xcalibur, Onyx, Nova'
_diffrn_measurement_method '\f and \w scans'
_diffrn_radiation_monochromator graphite
_diffrn_radiation_source 'Nova (Cu) X-ray Source'
_diffrn_radiation_type CuK\a
_diffrn_radiation_wavelength 1.54184
_diffrn_reflns_av_R_equivalents 0.0322
_diffrn_reflns_av_sigmaI/netI 0.0242
_diffrn_reflns_limit_h_max 11
_diffrn_reflns_limit_h_min -10
_diffrn_reflns_limit_k_max 27
_diffrn_reflns_limit_k_min -27
_diffrn_reflns_limit_l_max 9
_diffrn_reflns_limit_l_min -7
_diffrn_reflns_number 9065
_diffrn_reflns_theta_full 72.34
_diffrn_reflns_theta_max 72.34
_diffrn_reflns_theta_min 3.85
_exptl_absorpt_coefficient_mu 10.562
_exptl_absorpt_correction_T_max 1.00000
_exptl_absorpt_correction_T_min 0.39445
_exptl_absorpt_correction_type multi-scan
_exptl_absorpt_process_details
;
CrysAlisPro, Oxford Diffraction Ltd.,
Version 1.171.33.66 (release 28-04-2010 CrysAlis171 .NET)
(compiled Apr 28 2010,14:27:37)
empirical absorption correction using spherical harmonics,
 implemented in SCALE3 ABSPACK scaling algorithm.
;
_exptl_crystal_colour orange
_exptl_crystal_density_diffrn 1.623
_exptl_crystal_description prism
_exptl_crystal_F_000 824
_exptl_crystal_size_max 0.1149
_exptl_crystal_size_mid 0.0689
_exptl_crystal_size_min 0.0585
_refine_diff_density_max 0.530
_refine_diff_density_min -1.401
_refine_diff_density_rms 0.122
_refine_ls_extinction_method none
_refine_ls_goodness_of_fit_ref 1.067
_refine_ls_hydrogen_treatment mixed
_refine_ls_matrix_type full
_refine_ls_number_parameters 277
_refine_ls_number_reflns 3196
_refine_ls_number_restraints 0
_refine_ls_restrained_S_all 1.067
_refine_ls_R_factor_all 0.0386
_refine_ls_R_factor_gt 0.0347
_refine_ls_shift/su_max 0.001
_refine_ls_shift/su_mean 0.000
_refine_ls_structure_factor_coef Fsqd
_refine_ls_weighting_details 'calc w=1/[\s^2^(Fo^2^)+(0.0691P)^2^+0.0677P] where P=(Fo^2^+2Fc^2^)/3'
_refine_ls_weighting_scheme calc
_refine_ls_wR_factor_gt 0.0920
_refine_ls_wR_factor_ref 0.0949
_reflns_number_gt 2811
_reflns_number_total 3196
_reflns_threshold_expression >2\s(I)
_cod_data_source_file ic200547k_si_002_4.cif
_cod_data_source_block 2c
_cod_original_sg_symbol_H-M 'P 21/c'
_cod_database_code 4325302

loop_
_symmetry_equiv_pos_as_xyz
'x, y, z'
'-x, y+1/2, -z+1/2'
'-x, -y, -z'
'x, -y-1/2, z-1/2'

loop_
_atom_site_label
_atom_site_type_symbol
_atom_site_fract_x
_atom_site_fract_y
_atom_site_fract_z
_atom_site_U_iso_or_equiv
_atom_site_adp_type
_atom_site_occupancy
_atom_site_symmetry_multiplicity
_atom_site_calc_flag
C1 C 0.0791(4) 0.11920(14) 0.5079(5) 0.0427(7) Uani 1 1 d
C2 C -0.0263(3) 0.14334(13) 0.3907(4) 0.0387(6) Uani 1 1 d
C3 C -0.0879(4) 0.20283(16) 0.4225(5) 0.0504(8) Uani 1 1 d
C4 C -0.0603(3) 0.11088(14) 0.2418(4) 0.0408(6) Uani 1 1 d
C5 C -0.1478(4) 0.13359(17) 0.0869(5) 0.0508(8) Uani 1 1 d
C6 C -0.0576(5) 0.11833(17) -0.0619(5) 0.0539(9) Uani 1 1 d
C7 C 0.0939(4) 0.13971(13) -0.0125(4) 0.0398(6) Uani 1 1 d
C8 C 0.2238(4) 0.10734(14) -0.0223(4) 0.0451(7) Uani 1 1 d
C9 C 0.2302(7) 0.04802(18) -0.1012(6) 0.0700(13) Uani 1 1 d
C10 C 0.3486(4) 0.13311(16) 0.0572(5) 0.0490(8) Uani 1 1 d
C12 C 0.5085(3) 0.09579(12) 0.4446(4) 0.0404(6) Uani 1 1 d
C13 C 0.5480(4) 0.04514(15) 0.3386(5) 0.0512(8) Uani 1 1 d
C14 C 0.5978(4) 0.11954(14) 0.5774(5) 0.0469(7) Uani 1 1 d
C15 C 0.5267(3) 0.16776(13) 0.6325(4) 0.0406(6) Uani 1 1 d
C16 C 0.5715(4) 0.21273(18) 0.7621(6) 0.0535(8) Uani 1 1 d
Cl1 Cl 0.20239(7) 0.23070(3) 0.26095(8) 0.03619(17) Uani 1 1 d
Cl2 Cl 0.18645(9) 0.02045(3) 0.28096(12) 0.0517(2) Uani 1 1 d
N1 N 0.3854(3) 0.12748(9) 0.4212(3) 0.0356(5) Uani 1 1 d
N2 N 0.4004(3) 0.17105(10) 0.5382(3) 0.0368(5) Uani 1 1 d
Ru1 Ru 0.18407(2) 0.125038(7) 0.25639(3) 0.03014(11) Uani 1 1 d
H1A H 0.089(4) 0.0803(18) 0.513(5) 0.047(10) Uiso 1 1 d
H1B H 0.111(4) 0.1425(18) 0.597(5) 0.046(10) Uiso 1 1 d
H2N H 0.339(4) 0.1982(15) 0.534(5) 0.037(8) Uiso 1 1 d
H3A H -0.036(5) 0.2230(18) 0.514(6) 0.055(11) Uiso 1 1 d
H3B H -0.098(6) 0.225(2) 0.324(7) 0.079(16) Uiso 1 1 d
H3C H -0.181(7) 0.200(2) 0.463(7) 0.088(17) Uiso 1 1 d
H4 H -0.053(4) 0.0684(16) 0.252(5) 0.047(10) Uiso 1 1 d
H5A H -0.165(5) 0.1763(19) 0.091(6) 0.057(12) Uiso 1 1 d
H5B H -0.238(6) 0.117(2) 0.098(7) 0.072(15) Uiso 1 1 d
H6A H -0.052(6) 0.081(2) -0.071(6) 0.070(14) Uiso 1 1 d
H6B H -0.094(6) 0.136(2) -0.163(8) 0.078(15) Uiso 1 1 d
H7 H 0.100(4) 0.1788(16) -0.013(5) 0.043(9) Uiso 1 1 d
H9A H 0.291(6) 0.029(2) -0.052(7) 0.083(17) Uiso 1 1 d
H9B H 0.253(6) 0.055(2) -0.220(7) 0.075(14) Uiso 1 1 d
H9C H 0.136(7) 0.030(3) -0.106(8) 0.10(2) Uiso 1 1 d
H10A H 0.355(4) 0.1754(15) 0.069(5) 0.036(8) Uiso 1 1 d
H10B H 0.433(5) 0.1080(19) 0.068(6) 0.058(11) Uiso 1 1 d
H13A H 0.621(6) 0.017(2) 0.396(7) 0.087(16) Uiso 1 1 d
H13B H 0.464(9) 0.025(3) 0.294(10) 0.13(3) Uiso 1 1 d
H13C H 0.603(7) 0.060(2) 0.263(8) 0.091(18) Uiso 1 1 d
H14 H 0.689(5) 0.1052(19) 0.621(6) 0.057(11) Uiso 1 1 d
H16A H 0.634(8) 0.198(3) 0.857(9) 0.12(2) Uiso 1 1 d
H16B H 0.618(7) 0.242(3) 0.719(8) 0.10(2) Uiso 1 1 d
H16C H 0.506(8) 0.226(3) 0.823(8) 0.10(2) Uiso 1 1 d

loop_
_atom_site_aniso_label
_atom_site_aniso_U_11
_atom_site_aniso_U_22
_atom_site_aniso_U_33
_atom_site_aniso_U_23
_atom_site_aniso_U_13
_atom_site_aniso_U_12
C1 0.0452(16) 0.0468(17) 0.0366(17) 0.0051(13) 0.0052(14) -0.0051(12)
C2 0.0359(13) 0.0410(14) 0.0398(16) 0.0058(12) 0.0086(12) -0.0040(11)
C3 0.0464(16) 0.0506(17) 0.055(2) -0.0015(16) 0.0129(16) 0.0043(14)
C4 0.0373(13) 0.0376(13) 0.0470(18) 0.0067(13) -0.0025(13) -0.0085(11)
C5 0.0436(16) 0.0570(18) 0.050(2) 0.0059(16) -0.0094(15) -0.0047(14)
C6 0.063(2) 0.0485(18) 0.048(2) -0.0028(15) -0.0154(18) -0.0057(15)
C7 0.0582(17) 0.0317(12) 0.0289(15) 0.0008(11) -0.0035(13) 0.0004(13)
C8 0.067(2) 0.0419(14) 0.0261(15) -0.0016(13) 0.0020(14) 0.0064(14)
C9 0.107(4) 0.050(2) 0.052(3) -0.0177(19) -0.007(2) 0.027(2)
C10 0.0513(18) 0.0549(18) 0.0420(19) 0.0015(15) 0.0134(15) 0.0075(15)
C12 0.0385(13) 0.0368(13) 0.0462(17) 0.0035(12) 0.0040(13) 0.0048(10)
C13 0.0537(18) 0.0420(16) 0.058(2) -0.0027(15) 0.0078(17) 0.0111(14)
C14 0.0397(15) 0.0472(16) 0.053(2) 0.0034(14) -0.0020(15) 0.0058(11)
C15 0.0370(13) 0.0420(13) 0.0420(17) 0.0063(13) -0.0044(12) -0.0023(11)
C16 0.0448(17) 0.059(2) 0.055(2) -0.0096(17) -0.0102(17) -0.0038(15)
Cl1 0.0444(3) 0.0240(3) 0.0401(4) 0.0004(2) 0.0007(3) -0.0018(2)
Cl2 0.0665(5) 0.0239(3) 0.0632(5) 0.0018(3) -0.0101(4) -0.0005(2)
N1 0.0379(12) 0.0311(11) 0.0373(14) -0.0009(9) -0.0025(11) 0.0019(8)
N2 0.0362(11) 0.0338(11) 0.0396(14) -0.0038(10) -0.0036(10) 0.0028(9)
Ru1 0.03737(16) 0.02229(16) 0.03046(17) 0.00063(6) -0.00057(10) -0.00088(6)

loop_
_atom_type_symbol
_atom_type_description
_atom_type_scat_dispersion_real
_atom_type_scat_dispersion_imag
_atom_type_scat_source
C C 0.0181 0.0091 'International Tables Vol C Tables 4.2.6.8 and 6.1.1.4'
H H 0.0000 0.0000 'International Tables Vol C Tables 4.2.6.8 and 6.1.1.4'
Cl Cl 0.3639 0.7018 'International Tables Vol C Tables 4.2.6.8 and 6.1.1.4'
N N 0.0311 0.0180 'International Tables Vol C Tables 4.2.6.8 and 6.1.1.4'
Ru Ru 0.0552 3.2960 'International Tables Vol C Tables 4.2.6.8 and 6.1.1.4'

loop_
_geom_angle_atom_site_label_1
_geom_angle_atom_site_label_2
_geom_angle_atom_site_label_3
_geom_angle
C2 C1 Ru1 73.17(19)
C2 C1 H1A 119(3)
Ru1 C1 H1A 93(3)
C2 C1 H1B 117(3)
Ru1 C1 H1B 121(3)
H1A C1 H1B 121(4)
C4 C2 C1 116.6(3)
C4 C2 C3 123.5(3)
C1 C2 C3 119.8(3)
C4 C2 Ru1 70.67(17)
C1 C2 Ru1 70.69(18)
C3 C2 Ru1 125.3(2)
C2 C3 H3A 113(3)
C2 C3 H3B 112(3)
H3A C3 H3B 113(4)
C2 C3 H3C 110(3)
H3A C3 H3C 102(4)
H3B C3 H3C 106(5)
C2 C4 C5 124.8(3)
C2 C4 Ru1 73.19(16)
C5 C4 Ru1 117.9(2)
C2 C4 H4 116(2)
C5 C4 H4 116(2)
Ru1 C4 H4 94(2)
C6 C5 C4 105.0(3)
C6 C5 H5A 110(3)
C4 C5 H5A 113(3)
C6 C5 H5B 121(3)
C4 C5 H5B 102(3)
H5A C5 H5B 105(4)
C7 C6 C5 105.1(3)
C7 C6 H6A 106(4)
C5 C6 H6A 110(3)
C7 C6 H6B 111(3)
C5 C6 H6B 112(4)
H6A C6 H6B 112(4)
C8 C7 C6 125.6(3)
C8 C7 Ru1 73.07(18)
C6 C7 Ru1 118.5(2)
C8 C7 H7 118(3)
C6 C7 H7 113(3)
Ru1 C7 H7 98(3)
C10 C8 C7 114.9(3)
C10 C8 C9 121.2(4)
C7 C8 C9 123.8(4)
C10 C8 Ru1 70.45(19)
C7 C8 Ru1 70.80(18)
C9 C8 Ru1 124.9(3)
C8 C9 H9A 110(4)
C8 C9 H9B 105(3)
H9A C9 H9B 113(5)
C8 C9 H9C 111(4)
H9A C9 H9C 112(5)
H9B C9 H9C 106(5)
C8 C10 Ru1 73.5(2)
C8 C10 H10A 120(2)
Ru1 C10 H10A 93(2)
C8 C10 H10B 115(3)
Ru1 C10 H10B 117(3)
H10A C10 H10B 123(3)
N1 C12 C14 109.8(3)
N1 C12 C13 125.1(3)
C14 C12 C13 125.0(3)
C12 C13 H13A 115(3)
C12 C13 H13B 111(4)
H13A C13 H13B 111(5)
C12 C13 H13C 104(4)
H13A C13 H13C 99(5)
H13B C13 H13C 115(6)
C15 C14 C12 106.6(3)
C15 C14 H14 126(3)
C12 C14 H14 127(3)
N2 C15 C14 106.3(3)
N2 C15 C16 122.3(3)
C14 C15 C16 131.3(3)
C15 C16 H16A 115(4)
C15 C16 H16B 113(4)
H16A C16 H16B 106(5)
C15 C16 H16C 117(4)
H16A C16 H16C 95(6)
H16B C16 H16C 109(6)
C12 N1 N2 104.7(2)
C12 N1 Ru1 137.4(2)
N2 N1 Ru1 117.90(17)
C15 N2 N1 112.6(2)
C15 N2 H2N 128(3)
N1 N2 H2N 119(3)
N1 Ru1 C10 80.67(13)
N1 Ru1 C7 143.36(11)
C10 Ru1 C7 63.51(14)
N1 Ru1 C4 146.13(11)
C10 Ru1 C4 132.77(14)
C7 Ru1 C4 70.47(12)
N1 Ru1 C1 82.34(12)
C10 Ru1 C1 162.98(15)
C7 Ru1 C1 133.12(13)
C4 Ru1 C1 64.24(13)
N1 Ru1 C8 113.55(12)
C10 Ru1 C8 36.06(14)
C7 Ru1 C8 36.13(12)
C4 Ru1 C8 97.90(13)
C1 Ru1 C8 159.08(13)
N1 Ru1 C2 114.94(11)
C10 Ru1 C2 157.55(13)
C7 Ru1 C2 97.77(12)
C4 Ru1 C2 36.14(12)
C1 Ru1 C2 36.15(12)
C8 Ru1 C2 131.48(12)
N1 Ru1 Cl2 88.54(6)
C10 Ru1 Cl2 97.77(10)
C7 Ru1 Cl2 103.04(8)
C4 Ru1 Cl2 82.23(8)
C1 Ru1 Cl2 82.68(9)
C8 Ru1 Cl2 84.18(9)
C2 Ru1 Cl2 98.62(8)
N1 Ru1 Cl1 84.89(6)
C10 Ru1 Cl1 83.08(10)
C7 Ru1 Cl1 83.45(8)
C4 Ru1 Cl1 102.23(8)
C1 Ru1 Cl1 94.52(9)
C8 Ru1 Cl1 100.21(9)
C2 Ru1 Cl1 82.47(8)
Cl2 Ru1 Cl1 173.15(3)

loop_
_geom_bond_atom_site_label_1
_geom_bond_atom_site_label_2
_geom_bond_distance
C1 C2 1.410(5)
C1 Ru1 2.256(3)
C1 H1A 0.90(4)
C1 H1B 0.92(4)
C2 C4 1.410(5)
C2 C3 1.505(4)
C2 Ru1 2.289(3)
C3 H3A 0.96(5)
C3 H3B 0.93(6)
C3 H3C 0.93(6)
C4 C5 1.513(5)
C4 Ru1 2.256(3)
C4 H4 0.98(4)
C5 C6 1.513(6)
C5 H5A 0.99(4)
C5 H5B 0.92(6)
C6 C7 1.501(5)
C6 H6A 0.85(5)
C6 H6B 0.94(6)
C7 C8 1.408(5)
C7 Ru1 2.254(3)
C7 H7 0.90(4)
C8 C10 1.402(6)
C8 C9 1.501(5)
C8 Ru1 2.284(3)
C9 H9A 0.79(6)
C9 H9B 0.99(6)
C9 H9C 0.96(6)
C10 Ru1 2.245(4)
C10 H10A 0.98(3)
C10 H10B 0.97(5)
C12 N1 1.345(4)
C12 C14 1.401(5)
C12 C13 1.489(5)
C13 H13A 1.02(6)
C13 H13B 0.94(8)
C13 H13C 0.88(7)
C14 C15 1.368(5)
C14 H14 0.94(5)
C15 N2 1.339(4)
C15 C16 1.493(5)
C16 H16A 0.97(7)
C16 H16B 0.87(7)
C16 H16C 0.85(7)
Cl1 Ru1 2.4337(6)
Cl2 Ru1 2.4109(7)
N1 N2 1.363(3)
N1 Ru1 2.193(3)
N2 H2N 0.84(4)

loop_
_geom_torsion_atom_site_label_1
_geom_torsion_atom_site_label_2
_geom_torsion_atom_site_label_3
_geom_torsion_atom_site_label_4
_geom_torsion
Ru1 C1 C2 C4 55.4(2)
Ru1 C1 C2 C3 -120.3(3)
C1 C2 C4 C5 -168.1(3)
C3 C2 C4 C5 7.4(5)
Ru1 C2 C4 C5 -112.7(3)
C1 C2 C4 Ru1 -55.4(2)
C3 C2 C4 Ru1 120.1(3)
C2 C4 C5 C6 130.6(3)
Ru1 C4 C5 C6 42.3(4)
C4 C5 C6 C7 -49.9(4)
C5 C6 C7 C8 130.9(3)
C5 C6 C7 Ru1 41.9(4)
C6 C7 C8 C10 -169.8(3)
Ru1 C7 C8 C10 -56.5(3)
C6 C7 C8 C9 6.4(6)
Ru1 C7 C8 C9 119.8(4)
C6 C7 C8 Ru1 -113.3(3)
C7 C8 C10 Ru1 56.7(3)
C9 C8 C10 Ru1 -119.7(3)
N1 C12 C14 C15 -1.3(4)
C13 C12 C14 C15 175.4(3)
C12 C14 C15 N2 1.3(4)
C12 C14 C15 C16 -175.5(4)
C14 C12 N1 N2 0.8(4)
C13 C12 N1 N2 -175.9(3)
C14 C12 N1 Ru1 -178.4(2)
C13 C12 N1 Ru1 5.0(5)
C14 C15 N2 N1 -0.8(4)
C16 C15 N2 N1 176.3(3)
C12 N1 N2 C15 0.0(3)
Ru1 N1 N2 C15 179.4(2)
C12 N1 Ru1 C10 -60.4(3)
N2 N1 Ru1 C10 120.5(2)
C12 N1 Ru1 C7 -72.4(3)
N2 N1 Ru1 C7 108.6(2)
C12 N1 Ru1 C4 111.5(3)
N2 N1 Ru1 C4 -67.6(3)
C12 N1 Ru1 C1 120.6(3)
N2 N1 Ru1 C1 -58.5(2)
C12 N1 Ru1 C8 -45.2(3)
N2 N1 Ru1 C8 135.7(2)
C12 N1 Ru1 C2 136.6(3)
N2 N1 Ru1 C2 -42.5(2)
C12 N1 Ru1 Cl2 37.8(3)
N2 N1 Ru1 Cl2 -141.3(2)
C12 N1 Ru1 Cl1 -144.2(3)
N2 N1 Ru1 Cl1 36.7(2)
C8 C10 Ru1 N1 156.0(2)
C8 C10 Ru1 C7 -31.93(19)
C8 C10 Ru1 C4 -17.8(3)
C8 C10 Ru1 C1 159.2(4)
C8 C10 Ru1 C2 -67.8(4)
C8 C10 Ru1 Cl2 68.8(2)
C8 C10 Ru1 Cl1 -118.0(2)
C8 C7 Ru1 N1 45.1(3)
C6 C7 Ru1 N1 167.0(2)
C8 C7 Ru1 C10 31.9(2)
C6 C7 Ru1 C10 153.7(3)
C8 C7 Ru1 C4 -137.1(2)
C6 C7 Ru1 C4 -15.3(2)
C8 C7 Ru1 C1 -152.6(2)
C6 C7 Ru1 C1 -30.7(3)
C6 C7 Ru1 C8 121.9(3)
C8 C7 Ru1 C2 -161.2(2)
C6 C7 Ru1 C2 -39.3(3)
C8 C7 Ru1 Cl2 -60.4(2)
C6 C7 Ru1 Cl2 61.5(3)
C8 C7 Ru1 Cl1 117.37(19)
C6 C7 Ru1 Cl1 -120.8(3)
C2 C4 Ru1 N1 40.8(3)
C5 C4 Ru1 N1 161.7(2)
C2 C4 Ru1 C10 -150.25(19)
C5 C4 Ru1 C10 -29.3(3)
C2 C4 Ru1 C7 -136.8(2)
C5 C4 Ru1 C7 -15.9(3)
C2 C4 Ru1 C1 30.74(18)
C5 C4 Ru1 C1 151.7(3)
C2 C4 Ru1 C8 -160.69(19)
C5 C4 Ru1 C8 -39.8(3)
C5 C4 Ru1 C2 120.9(4)
C2 C4 Ru1 Cl2 116.33(18)
C5 C4 Ru1 Cl2 -122.7(3)
C2 C4 Ru1 Cl1 -58.39(18)
C5 C4 Ru1 Cl1 62.5(3)
C2 C1 Ru1 N1 154.89(19)
C2 C1 Ru1 C10 151.8(4)
C2 C1 Ru1 C7 -14.6(3)
C2 C1 Ru1 C4 -30.74(19)
C2 C1 Ru1 C8 -64.1(4)
C2 C1 Ru1 Cl2 -115.61(18)
C2 C1 Ru1 Cl1 70.67(18)
C10 C8 Ru1 N1 -25.9(2)
C7 C8 Ru1 N1 -152.53(17)
C9 C8 Ru1 N1 89.1(4)
C7 C8 Ru1 C10 -126.6(3)
C9 C8 Ru1 C10 115.0(4)
C10 C8 Ru1 C7 126.6(3)
C9 C8 Ru1 C7 -118.4(5)
C10 C8 Ru1 C4 166.9(2)
C7 C8 Ru1 C4 40.3(2)
C9 C8 Ru1 C4 -78.0(4)
C10 C8 Ru1 C1 -163.1(3)
C7 C8 Ru1 C1 70.3(4)
C9 C8 Ru1 C1 -48.0(6)
C10 C8 Ru1 C2 151.8(2)
C7 C8 Ru1 C2 25.2(3)
C9 C8 Ru1 C2 -93.1(4)
C10 C8 Ru1 Cl2 -111.8(2)
C7 C8 Ru1 Cl2 121.62(19)
C9 C8 Ru1 Cl2 3.2(4)
C10 C8 Ru1 Cl1 62.9(2)
C7 C8 Ru1 Cl1 -63.69(19)
C9 C8 Ru1 Cl1 177.9(4)
C4 C2 Ru1 N1 -156.33(16)
C1 C2 Ru1 N1 -27.6(2)
C3 C2 Ru1 N1 85.7(3)
C4 C2 Ru1 C10 72.6(4)
C1 C2 Ru1 C10 -158.7(3)
C3 C2 Ru1 C10 -45.4(5)
C4 C2 Ru1 C7 40.62(19)
C1 C2 Ru1 C7 169.31(19)
C3 C2 Ru1 C7 -77.3(3)
C1 C2 Ru1 C4 128.7(3)
C3 C2 Ru1 C4 -117.9(4)
C4 C2 Ru1 C1 -128.7(3)
C3 C2 Ru1 C1 113.4(4)
C4 C2 Ru1 C8 25.9(2)
C1 C2 Ru1 C8 154.6(2)
C3 C2 Ru1 C8 -92.0(3)
C4 C2 Ru1 Cl2 -63.92(18)
C1 C2 Ru1 Cl2 64.77(19)
C3 C2 Ru1 Cl2 178.1(3)
C4 C2 Ru1 Cl1 122.91(18)
C1 C2 Ru1 Cl1 -108.40(18)
C3 C2 Ru1 Cl1 5.0(3)
